data_7050711
loop_
_publ_author_name
'Palomero, Juan'
'Mata, Jos\'e A.'
'Gonz\'alez, Florenci'
'Peris, Eduardo'

_publ_section_title
;
 Facile synthesis of first generation ferrocene dendrimers by a
 convergent approach using ditopic conjugated dendronsElectronic
 supplementary information (ESI) available: molecular structure of 2.
 See http://www.rsc.org/suppdata/nj/b1/b108142j/
;
_journal_issue 3
_journal_name_full 'New Journal of Chemistry'
_journal_page_first 291
_journal_paper_doi 10.1039/b108142j
_journal_volume 26
_journal_year 2002
_chemical_formula_moiety 'Fc-=-Ph(CH=CH2)-=-Fc (Fc = Ferrocene)'
_chemical_formula_sum 'C32 H28 Fe2'
_chemical_formula_weight 524.24
_chemical_name_systematic
;
?
;
_space_group_IT_number 14
_symmetry_cell_setting monoclinic
_symmetry_space_group_name_Hall '-P 2ybc'
_symmetry_space_group_name_H-M 'P 1 21/c 1'
_atom_sites_solution_hydrogens geom
_atom_sites_solution_primary direct
_atom_sites_solution_secondary difmap
_audit_creation_method SHELXL-97
_cell_angle_alpha 90.00
_cell_angle_beta 102.890(2)
_cell_angle_gamma 90.00
_cell_formula_units_Z 4
_cell_length_a 19.198(2)
_cell_length_b 11.1627(12)
_cell_length_c 11.5538(12)
_cell_measurement_temperature 293(2)
_cell_volume 2413.6(4)
_computing_cell_refinement 'Bruker SMART'
_computing_data_collection 'Bruker SMART'
_computing_data_reduction 'Bruker SHELXTL'
_computing_molecular_graphics 'Bruker SHELXTL'
_computing_publication_material 'Bruker SHELXTL'
_computing_structure_refinement 'SHELXL-97 (Sheldrick, 1997)'
_computing_structure_solution 'SHELXS-97 (Sheldrick, 1990)'
_diffrn_ambient_temperature 293(2)
_diffrn_measured_fraction_theta_full 1.000
_diffrn_measured_fraction_theta_max 1.000
_diffrn_measurement_device_type 'CCD area detector'
_diffrn_measurement_method 'phi and omega scans'
_diffrn_radiation_monochromator graphite
_diffrn_radiation_source 'fine-focus sealed tube'
_diffrn_radiation_type MoK\a
_diffrn_radiation_wavelength 0.71073
_diffrn_reflns_av_R_equivalents 0.0367
_diffrn_reflns_av_sigmaI/netI 0.0451
_diffrn_reflns_limit_h_max 23
_diffrn_reflns_limit_h_min -23
_diffrn_reflns_limit_k_max 13
_diffrn_reflns_limit_k_min -11
_diffrn_reflns_limit_l_max 14
_diffrn_reflns_limit_l_min -14
_diffrn_reflns_number 14849
_diffrn_reflns_theta_full 26.37
_diffrn_reflns_theta_max 26.37
_diffrn_reflns_theta_min 1.09
_exptl_absorpt_coefficient_mu 1.221
_exptl_absorpt_correction_T_max 1.955365
_exptl_absorpt_correction_T_min 1.314159
_exptl_absorpt_correction_type 'Bruker SADABS'
_exptl_crystal_colour orange
_exptl_crystal_density_diffrn 1.443
_exptl_crystal_density_method 'not measured'
_exptl_crystal_description needle
_exptl_crystal_F_000 1088
_exptl_crystal_size_max 0.83
_exptl_crystal_size_mid 0.42
_exptl_crystal_size_min 0.12
_refine_diff_density_max 0.255
_refine_diff_density_min -0.295
_refine_diff_density_rms 0.057
_refine_ls_extinction_method none
_refine_ls_goodness_of_fit_ref 1.028
_refine_ls_hydrogen_treatment mixed
_refine_ls_matrix_type full
_refine_ls_number_parameters 307
_refine_ls_number_reflns 4926
_refine_ls_number_restraints 0
_refine_ls_restrained_S_all 1.028
_refine_ls_R_factor_all 0.0565
_refine_ls_R_factor_gt 0.0333
_refine_ls_shift/su_max 0.056
_refine_ls_shift/su_mean 0.010
_refine_ls_structure_factor_coef Fsqd
_refine_ls_weighting_details 'calc w=1/[\s^2^(Fo^2^)+(0.0469P)^2^+0.0000P] where P=(Fo^2^+2Fc^2^)/3'
_refine_ls_weighting_scheme calc
_refine_ls_wR_factor_gt 0.0763
_refine_ls_wR_factor_ref 0.0939
_reflns_number_gt 3559
_reflns_number_total 4926
_reflns_threshold_expression >2sigma(I)
_cod_data_source_file b108142j.txt
_cod_data_source_block for_compound_3
_cod_depositor_comments
;
The following automatic conversions were performed:
'_symmetry_cell_setting' value 'Monoclinic' changed to 'monoclinic'
according to '/home/saulius/struct/CIF-dictionaries/cif_core.dic'
dictionary named 'cif_core.dic' version 2.4.1 from 2010-06-29.

Automatic conversion script
Id: cif_fix_enum 1527 2010-12-29 10:47:43Z saulius 
;
_cod_original_sg_symbol_H-M P21/c
_cod_database_code 7050711

loop_
_symmetry_equiv_pos_as_xyz
'x, y, z'
'-x, y+1/2, -z+1/2'
'-x, -y, -z'
'x, -y-1/2, z-1/2'

loop_
_atom_site_label
_atom_site_type_symbol
_atom_site_fract_x
_atom_site_fract_y
_atom_site_fract_z
_atom_site_U_iso_or_equiv
_atom_site_adp_type
_atom_site_occupancy
_atom_site_symmetry_multiplicity
_atom_site_calc_flag
_atom_site_refinement_flags
_atom_site_disorder_assembly
_atom_site_disorder_group
Fe1 Fe 0.24324(2) 0.33267(3) 0.40232(3) 0.03162(12) Uani 1 1 d . . .
C1 C 0.28670(19) 0.1680(3) 0.4481(3) 0.0553(9) Uani 1 1 d . . .
H1 H 0.2731 0.1141 0.5004 0.066 Uiso 1 1 calc R . .
Fe2 Fe 0.39733(2) 0.69452(4) -0.27098(4) 0.03469(12) Uani 1 1 d . . .
C2 C 0.25853(19) 0.1735(3) 0.3264(3) 0.0555(9) Uani 1 1 d . . .
H2 H 0.2227 0.1244 0.2838 0.067 Uiso 1 1 calc R . .
C3 C 0.29300(19) 0.2649(3) 0.2793(3) 0.0586(10) Uani 1 1 d . . .
H3 H 0.2847 0.2870 0.1998 0.070 Uiso 1 1 calc R . .
C4 C 0.34336(17) 0.3186(3) 0.3747(4) 0.0600(10) Uani 1 1 d . . .
H4 H 0.3736 0.3825 0.3693 0.072 Uiso 1 1 calc R . .
C5 C 0.33854(17) 0.2566(3) 0.4788(3) 0.0538(9) Uani 1 1 d . . .
H5 H 0.3654 0.2721 0.5548 0.065 Uiso 1 1 calc R . .
C6 C 0.17045(14) 0.4542(2) 0.3141(2) 0.0350(6) Uani 1 1 d . . .
C7 C 0.21865(15) 0.5095(3) 0.4111(2) 0.0381(7) Uani 1 1 d . . .
H7 H 0.2486 0.5737 0.4055 0.046 Uiso 1 1 calc R . .
C8 C 0.21342(16) 0.4507(3) 0.5174(2) 0.0413(7) Uani 1 1 d . . .
H8 H 0.2394 0.4691 0.5933 0.050 Uiso 1 1 calc R . .
C9 C 0.16176(16) 0.3591(3) 0.4876(3) 0.0438(7) Uani 1 1 d . . .
H9 H 0.1475 0.3068 0.5405 0.053 Uiso 1 1 calc R . .
C10 C 0.13547(15) 0.3610(3) 0.3629(3) 0.0410(7) Uani 1 1 d . . .
H10 H 0.1010 0.3096 0.3200 0.049 Uiso 1 1 calc R . .
C11 C 0.16184(15) 0.4870(3) 0.1892(2) 0.0372(7) Uani 1 1 d . . .
H11 H 0.1952 0.5395 0.1700 0.045 Uiso 1 1 calc R . .
C12 C 0.11031(14) 0.4479(3) 0.1013(2) 0.0363(6) Uani 1 1 d . . .
H12 H 0.0761 0.3988 0.1227 0.044 Uiso 1 1 calc R . .
C13 C 0.10079(13) 0.4730(2) -0.0266(2) 0.0329(6) Uani 1 1 d . . .
C14 C 0.14496(14) 0.5504(2) -0.0721(2) 0.0341(6) Uani 1 1 d . . .
H14 H 0.1810 0.5914 -0.0200 0.041 Uiso 1 1 calc R . .
C15 C 0.13625(13) 0.5678(2) -0.1946(2) 0.0329(6) Uani 1 1 d . . .
C16 C 0.08056(14) 0.5071(3) -0.2704(2) 0.0369(7) Uani 1 1 d . . .
H16 H 0.0734 0.5192 -0.3519 0.044 Uiso 1 1 calc R . .
C17 C 0.03577(14) 0.4296(3) -0.2282(2) 0.0359(6) Uani 1 1 d . . .
C18 C 0.04633(14) 0.4147(3) -0.1061(2) 0.0368(6) Uani 1 1 d . . .
H18 H 0.0159 0.3641 -0.0766 0.044 Uiso 1 1 calc R . .
C19 C -0.02060(16) 0.3594(3) -0.3076(3) 0.0489(8) Uani 1 1 d . . .
H19 H -0.0552 0.3255 -0.2728 0.059 Uiso 1 1 calc R . .
C20 C 0.18498(14) 0.6426(3) -0.2443(2) 0.0356(6) Uani 1 1 d . . .
H20 H 0.1684 0.6708 -0.3212 0.043 Uiso 1 1 calc R . .
C21 C 0.25077(14) 0.6736(2) -0.1893(2) 0.0340(6) Uani 1 1 d . . .
H21 H 0.2667 0.6463 -0.1118 0.041 Uiso 1 1 calc R . .
C22 C 0.30062(14) 0.7459(2) -0.2375(2) 0.0330(6) Uani 1 1 d . . .
C23 C 0.30183(14) 0.7651(3) -0.3591(2) 0.0368(6) Uani 1 1 d . . .
H23 H 0.2707 0.7311 -0.4241 0.044 Uiso 1 1 calc R . .
C24 C 0.35869(16) 0.8451(3) -0.3642(3) 0.0466(8) Uani 1 1 d . . .
H24 H 0.3709 0.8732 -0.4328 0.056 Uiso 1 1 calc R . .
C25 C 0.39335(17) 0.8744(3) -0.2467(3) 0.0512(8) Uani 1 1 d . . .
H25 H 0.4324 0.9252 -0.2245 0.061 Uiso 1 1 calc R . .
C26 C 0.35851(16) 0.8132(3) -0.1683(3) 0.0429(7) Uani 1 1 d . . .
H26 H 0.3711 0.8163 -0.0858 0.051 Uiso 1 1 calc R . .
C27 C 0.4150(2) 0.5187(3) -0.2273(5) 0.0777(13) Uani 1 1 d . . .
H27 H 0.3848 0.4692 -0.1962 0.093 Uiso 1 1 calc R . .
C28 C 0.41381(19) 0.5355(3) -0.3480(4) 0.0662(11) Uani 1 1 d . . .
H28 H 0.3826 0.4989 -0.4113 0.079 Uiso 1 1 calc R . .
C29 C 0.46753(17) 0.6165(4) -0.3565(3) 0.0602(10) Uani 1 1 d . . .
H29 H 0.4782 0.6434 -0.4267 0.072 Uiso 1 1 calc R . .
C30 C 0.50272(17) 0.6507(3) -0.2422(3) 0.0584(9) Uani 1 1 d . . .
H30 H 0.5408 0.7039 -0.2233 0.070 Uiso 1 1 calc R . .
C31 C 0.4709(2) 0.5911(4) -0.1609(3) 0.0727(12) Uani 1 1 d . . .
H31 H 0.4838 0.5977 -0.0787 0.087 Uiso 1 1 calc R . .
C32 C -0.0272(2) 0.3397(3) -0.4196(3) 0.0646(10) Uani 1 1 d . . .
H32A H 0.0059 0.3714 -0.4589 0.077 Uiso 1 1 calc R . .
H32B H -0.0651 0.2938 -0.4610 0.077 Uiso 1 1 calc R . .

loop_
_atom_site_aniso_label
_atom_site_aniso_U_11
_atom_site_aniso_U_22
_atom_site_aniso_U_33
_atom_site_aniso_U_23
_atom_site_aniso_U_13
_atom_site_aniso_U_12
Fe1 0.0380(2) 0.0313(2) 0.0274(2) -0.00075(16) 0.01105(16) -0.00260(17)
C1 0.077(2) 0.0355(19) 0.056(2) 0.0074(15) 0.0201(19) 0.0081(17)
Fe2 0.0311(2) 0.0322(2) 0.0415(2) -0.00288(17) 0.00942(18) 0.00033(17)
C2 0.067(2) 0.051(2) 0.050(2) -0.0188(16) 0.0171(18) 0.0014(17)
C3 0.074(2) 0.073(3) 0.0370(18) 0.0041(17) 0.0290(18) 0.026(2)
C4 0.0462(19) 0.047(2) 0.098(3) 0.004(2) 0.039(2) 0.0013(16)
C5 0.051(2) 0.057(2) 0.0489(19) -0.0039(17) 0.0016(16) 0.0136(17)
C6 0.0372(15) 0.0341(16) 0.0362(15) 0.0005(12) 0.0139(13) 0.0003(12)
C7 0.0448(16) 0.0321(16) 0.0403(16) -0.0037(12) 0.0160(14) -0.0066(12)
C8 0.0548(18) 0.0441(19) 0.0281(15) -0.0048(12) 0.0158(14) 0.0028(14)
C9 0.0500(18) 0.0465(19) 0.0415(17) 0.0064(14) 0.0244(15) -0.0019(14)
C10 0.0347(16) 0.0482(19) 0.0423(17) 0.0027(14) 0.0133(13) -0.0059(13)
C11 0.0406(16) 0.0365(17) 0.0362(15) 0.0057(12) 0.0123(13) 0.0006(13)
C12 0.0346(15) 0.0379(17) 0.0390(16) 0.0025(13) 0.0137(13) 0.0009(12)
C13 0.0299(14) 0.0347(16) 0.0354(15) 0.0017(12) 0.0101(12) 0.0070(11)
C14 0.0315(14) 0.0384(17) 0.0316(14) -0.0020(12) 0.0054(12) 0.0007(12)
C15 0.0278(14) 0.0364(16) 0.0348(15) 0.0030(12) 0.0078(12) 0.0047(11)
C16 0.0345(15) 0.0455(18) 0.0291(14) 0.0036(12) 0.0038(12) 0.0070(13)
C17 0.0274(14) 0.0366(16) 0.0422(16) -0.0027(13) 0.0047(12) 0.0059(12)
C18 0.0297(14) 0.0361(17) 0.0456(17) 0.0022(13) 0.0109(13) 0.0017(12)
C19 0.0363(17) 0.055(2) 0.052(2) -0.0052(16) 0.0036(15) -0.0022(14)
C20 0.0366(15) 0.0385(17) 0.0320(14) 0.0040(12) 0.0080(12) 0.0040(12)
C21 0.0409(16) 0.0358(16) 0.0275(13) -0.0006(12) 0.0126(12) 0.0036(12)
C22 0.0340(15) 0.0293(15) 0.0361(15) -0.0027(12) 0.0088(12) 0.0033(11)
C23 0.0377(15) 0.0340(16) 0.0388(16) 0.0030(12) 0.0085(13) 0.0054(12)
C24 0.0493(18) 0.0397(18) 0.056(2) 0.0089(15) 0.0226(16) 0.0025(14)
C25 0.0490(19) 0.0326(18) 0.075(2) -0.0094(16) 0.0195(18) -0.0105(14)
C26 0.0462(17) 0.0406(18) 0.0426(17) -0.0125(14) 0.0118(14) -0.0039(14)
C27 0.058(2) 0.043(2) 0.142(4) 0.029(2) 0.044(3) 0.0172(18)
C28 0.050(2) 0.051(2) 0.095(3) -0.027(2) 0.011(2) 0.0096(17)
C29 0.0414(19) 0.077(3) 0.063(2) -0.0085(19) 0.0134(17) 0.0188(18)
C30 0.0300(16) 0.070(2) 0.072(2) -0.010(2) 0.0044(16) 0.0070(15)
C31 0.072(3) 0.088(3) 0.057(2) 0.015(2) 0.012(2) 0.043(2)
C32 0.062(2) 0.070(3) 0.057(2) -0.0088(19) 0.0018(18) -0.0154(19)

loop_
_atom_type_symbol
_atom_type_description
_atom_type_scat_dispersion_real
_atom_type_scat_dispersion_imag
_atom_type_scat_source
C C 0.0033 0.0016 'International Tables Vol C Tables 4.2.6.8 and 6.1.1.4'
H H 0.0000 0.0000 'International Tables Vol C Tables 4.2.6.8 and 6.1.1.4'
Fe Fe 0.3463 0.8444 'International Tables Vol C Tables 4.2.6.8 and 6.1.1.4'

loop_
_geom_angle_atom_site_label_1
_geom_angle_atom_site_label_2
_geom_angle_atom_site_label_3
_geom_angle
_geom_angle_site_symmetry_1
_geom_angle_site_symmetry_3
_geom_angle_publ_flag
C4 Fe1 C3 41.24(14) . . ?
C4 Fe1 C2 68.32(14) . . ?
C3 Fe1 C2 40.11(14) . . ?
C4 Fe1 C5 40.63(14) . . ?
C3 Fe1 C5 68.24(13) . . ?
C2 Fe1 C5 67.61(14) . . ?
C4 Fe1 C7 108.75(13) . . ?
C3 Fe1 C7 123.15(13) . . ?
C2 Fe1 C7 157.86(13) . . ?
C5 Fe1 C7 125.42(13) . . ?
C4 Fe1 C1 67.85(14) . . ?
C3 Fe1 C1 67.44(14) . . ?
C2 Fe1 C1 39.96(13) . . ?
C5 Fe1 C1 39.97(14) . . ?
C7 Fe1 C1 161.15(12) . . ?
C4 Fe1 C10 158.11(14) . . ?
C3 Fe1 C10 120.91(13) . . ?
C2 Fe1 C10 106.00(13) . . ?
C5 Fe1 C10 158.64(13) . . ?
C7 Fe1 C10 68.08(12) . . ?
C1 Fe1 C10 122.22(13) . . ?
C4 Fe1 C8 124.51(14) . . ?
C3 Fe1 C8 160.28(14) . . ?
C2 Fe1 C8 159.03(13) . . ?
C5 Fe1 C8 110.04(13) . . ?
C7 Fe1 C8 40.61(11) . . ?
C1 Fe1 C8 124.78(13) . . ?
C10 Fe1 C8 68.18(12) . . ?
C4 Fe1 C9 160.31(14) . . ?
C3 Fe1 C9 157.09(15) . . ?
C2 Fe1 C9 122.23(14) . . ?
C5 Fe1 C9 124.18(13) . . ?
C7 Fe1 C9 68.04(12) . . ?
C1 Fe1 C9 108.51(13) . . ?
C10 Fe1 C9 40.54(11) . . ?
C8 Fe1 C9 40.41(11) . . ?
C4 Fe1 C6 122.65(13) . . ?
C3 Fe1 C6 105.91(12) . . ?
C2 Fe1 C6 120.85(12) . . ?
C5 Fe1 C6 160.27(13) . . ?
C7 Fe1 C6 40.81(10) . . ?
C1 Fe1 C6 156.99(13) . . ?
C10 Fe1 C6 40.67(11) . . ?
C8 Fe1 C6 68.74(11) . . ?
C9 Fe1 C6 68.54(11) . . ?
C2 C1 C5 108.7(3) . . ?
C2 C1 Fe1 69.74(19) . . ?
C5 C1 Fe1 69.74(19) . . ?
C26 Fe2 C25 40.83(12) . . ?
C26 Fe2 C31 107.42(14) . . ?
C25 Fe2 C31 121.10(16) . . ?
C26 Fe2 C30 122.89(13) . . ?
C25 Fe2 C30 106.37(14) . . ?
C31 Fe2 C30 40.15(15) . . ?
C26 Fe2 C27 123.20(17) . . ?
C25 Fe2 C27 158.12(19) . . ?
C31 Fe2 C27 40.91(16) . . ?
C30 Fe2 C27 67.84(15) . . ?
C26 Fe2 C29 158.88(14) . . ?
C25 Fe2 C29 122.64(15) . . ?
C31 Fe2 C29 67.56(15) . . ?
C30 Fe2 C29 40.09(13) . . ?
C27 Fe2 C29 67.41(16) . . ?
C26 Fe2 C28 159.38(15) . . ?
C25 Fe2 C28 159.04(16) . . ?
C31 Fe2 C28 68.04(16) . . ?
C30 Fe2 C28 67.49(14) . . ?
C27 Fe2 C28 40.24(16) . . ?
C29 Fe2 C28 39.89(14) . . ?
C26 Fe2 C24 68.50(13) . . ?
C25 Fe2 C24 40.50(12) . . ?
C31 Fe2 C24 156.22(17) . . ?
C30 Fe2 C24 120.96(14) . . ?
C27 Fe2 C24 160.74(18) . . ?
C29 Fe2 C24 107.33(14) . . ?
C28 Fe2 C24 123.94(16) . . ?
C26 Fe2 C23 68.54(12) . . ?
C25 Fe2 C23 68.34(12) . . ?
C31 Fe2 C23 161.66(15) . . ?
C30 Fe2 C23 157.15(14) . . ?
C27 Fe2 C23 125.18(15) . . ?
C29 Fe2 C23 122.67(13) . . ?
C28 Fe2 C23 109.06(13) . . ?
C24 Fe2 C23 40.67(11) . . ?
C26 Fe2 C22 40.93(11) . . ?
C25 Fe2 C22 68.65(12) . . ?
C31 Fe2 C22 124.70(14) . . ?
C30 Fe2 C22 160.16(13) . . ?
C27 Fe2 C22 109.21(13) . . ?
C29 Fe2 C22 158.71(12) . . ?
C28 Fe2 C22 123.87(13) . . ?
C24 Fe2 C22 68.52(11) . . ?
C23 Fe2 C22 40.66(10) . . ?
C1 C2 C3 108.4(3) . . ?
C1 C2 Fe1 70.29(18) . . ?
C3 C2 Fe1 69.79(19) . . ?
C2 C3 C4 107.8(3) . . ?
C2 C3 Fe1 70.10(18) . . ?
C4 C3 Fe1 69.22(18) . . ?
C5 C4 C3 106.9(3) . . ?
C5 C4 Fe1 70.00(18) . . ?
C3 C4 Fe1 69.54(18) . . ?
C1 C5 C4 108.2(3) . . ?
C1 C5 Fe1 70.29(19) . . ?
C4 C5 Fe1 69.37(18) . . ?
C10 C6 C7 106.7(2) . . ?
C10 C6 C11 128.0(3) . . ?
C7 C6 C11 125.3(3) . . ?
C10 C6 Fe1 69.40(16) . . ?
C7 C6 Fe1 69.18(15) . . ?
C11 C6 Fe1 124.84(19) . . ?
C8 C7 C6 108.8(3) . . ?
C8 C7 Fe1 69.87(16) . . ?
C6 C7 Fe1 70.01(16) . . ?
C9 C8 C7 107.8(2) . . ?
C9 C8 Fe1 69.99(17) . . ?
C7 C8 Fe1 69.52(15) . . ?
C8 C9 C10 108.0(3) . . ?
C8 C9 Fe1 69.60(16) . . ?
C10 C9 Fe1 69.51(16) . . ?
C9 C10 C6 108.7(3) . . ?
C9 C10 Fe1 69.95(16) . . ?
C6 C10 Fe1 69.93(15) . . ?
C12 C11 C6 125.1(3) . . ?
C11 C12 C13 127.6(3) . . ?
C18 C13 C14 118.2(2) . . ?
C18 C13 C12 118.7(3) . . ?
C14 C13 C12 123.1(2) . . ?
C13 C14 C15 121.4(3) . . ?
C16 C15 C14 117.9(2) . . ?
C16 C15 C20 119.8(2) . . ?
C14 C15 C20 122.2(2) . . ?
C17 C16 C15 122.1(3) . . ?
C16 C17 C18 118.1(3) . . ?
C16 C17 C19 122.7(3) . . ?
C18 C17 C19 119.1(3) . . ?
C13 C18 C17 122.2(3) . . ?
C32 C19 C17 127.4(3) . . ?
C21 C20 C15 125.7(2) . . ?
C20 C21 C22 126.7(3) . . ?
C23 C22 C26 106.9(2) . . ?
C23 C22 C21 128.2(2) . . ?
C26 C22 C21 125.0(2) . . ?
C23 C22 Fe2 69.14(15) . . ?
C26 C22 Fe2 68.32(15) . . ?
C21 C22 Fe2 128.0(2) . . ?
C24 C23 C22 108.5(3) . . ?
C24 C23 Fe2 69.59(17) . . ?
C22 C23 Fe2 70.21(15) . . ?
C25 C24 C23 107.9(3) . . ?
C25 C24 Fe2 69.24(18) . . ?
C23 C24 Fe2 69.74(17) . . ?
C24 C25 C26 108.4(3) . . ?
C24 C25 Fe2 70.26(18) . . ?
C26 C25 Fe2 69.48(17) . . ?
C25 C26 C22 108.4(3) . . ?
C25 C26 Fe2 69.69(17) . . ?
C22 C26 Fe2 70.75(16) . . ?
C28 C27 C31 107.7(3) . . ?
C28 C27 Fe2 70.1(2) . . ?
C31 C27 Fe2 69.5(2) . . ?
C29 C28 C27 108.0(3) . . ?
C29 C28 Fe2 69.8(2) . . ?
C27 C28 Fe2 69.6(2) . . ?
C28 C29 C30 108.7(4) . . ?
C28 C29 Fe2 70.3(2) . . ?
C30 C29 Fe2 69.93(19) . . ?
C29 C30 C31 108.3(3) . . ?
C29 C30 Fe2 69.98(18) . . ?
C31 C30 Fe2 69.89(19) . . ?
C30 C31 C27 107.4(3) . . ?
C30 C31 Fe2 70.0(2) . . ?
C27 C31 Fe2 69.6(2) . . ?

loop_
_geom_bond_atom_site_label_1
_geom_bond_atom_site_label_2
_geom_bond_distance
_geom_bond_site_symmetry_2
_geom_bond_publ_flag
Fe1 C4 2.023(3) . ?
Fe1 C3 2.028(3) . ?
Fe1 C2 2.032(3) . ?
Fe1 C5 2.032(3) . ?
Fe1 C7 2.038(3) . ?
Fe1 C1 2.039(3) . ?
Fe1 C10 2.041(3) . ?
Fe1 C8 2.042(3) . ?
Fe1 C9 2.047(3) . ?
Fe1 C6 2.048(3) . ?
C1 C2 1.391(4) . ?
C1 C5 1.391(5) . ?
Fe2 C26 2.028(3) . ?
Fe2 C25 2.031(3) . ?
Fe2 C31 2.035(3) . ?
Fe2 C30 2.036(3) . ?
Fe2 C27 2.036(4) . ?
Fe2 C29 2.036(3) . ?
Fe2 C28 2.042(3) . ?
Fe2 C24 2.044(3) . ?
Fe2 C23 2.046(3) . ?
Fe2 C22 2.060(3) . ?
C2 C3 1.392(5) . ?
C3 C4 1.427(5) . ?
C4 C5 1.408(5) . ?
C6 C10 1.421(4) . ?
C6 C7 1.425(4) . ?
C6 C11 1.463(4) . ?
C7 C8 1.416(4) . ?
C8 C9 1.412(4) . ?
C9 C10 1.417(4) . ?
C11 C12 1.324(4) . ?
C12 C13 1.475(4) . ?
C13 C18 1.390(4) . ?
C13 C14 1.393(4) . ?
C14 C15 1.401(4) . ?
C15 C16 1.397(4) . ?
C15 C20 1.463(4) . ?
C16 C17 1.383(4) . ?
C17 C18 1.390(4) . ?
C17 C19 1.478(4) . ?
C19 C32 1.291(4) . ?
C20 C21 1.327(4) . ?
C21 C22 1.455(4) . ?
C22 C23 1.427(4) . ?
C22 C26 1.430(4) . ?
C23 C24 1.421(4) . ?
C24 C25 1.410(4) . ?
C25 C26 1.416(4) . ?
C27 C28 1.403(6) . ?
C27 C31 1.423(6) . ?
C28 C29 1.391(5) . ?
C29 C30 1.396(5) . ?
C30 C31 1.397(5) . ?

loop_
_geom_torsion_atom_site_label_1
_geom_torsion_atom_site_label_2
_geom_torsion_atom_site_label_3
_geom_torsion_atom_site_label_4
_geom_torsion
_geom_torsion_site_symmetry_1
_geom_torsion_site_symmetry_2
_geom_torsion_site_symmetry_3
_geom_torsion_site_symmetry_4
_geom_torsion_publ_flag
C4 Fe1 C1 C2 -82.2(2) . . . . ?
C3 Fe1 C1 C2 -37.5(2) . . . . ?
C5 Fe1 C1 C2 -120.0(3) . . . . ?
C7 Fe1 C1 C2 -165.5(3) . . . . ?
C10 Fe1 C1 C2 75.8(2) . . . . ?
C8 Fe1 C1 C2 160.3(2) . . . . ?
C9 Fe1 C1 C2 118.4(2) . . . . ?
C6 Fe1 C1 C2 39.9(4) . . . . ?
C4 Fe1 C1 C5 37.8(2) . . . . ?
C3 Fe1 C1 C5 82.6(2) . . . . ?
C2 Fe1 C1 C5 120.0(3) . . . . ?
C7 Fe1 C1 C5 -45.4(5) . . . . ?
C10 Fe1 C1 C5 -164.11(19) . . . . ?
C8 Fe1 C1 C5 -79.7(2) . . . . ?
C9 Fe1 C1 C5 -121.5(2) . . . . ?
C6 Fe1 C1 C5 159.9(3) . . . . ?
C5 C1 C2 C3 0.6(4) . . . . ?
Fe1 C1 C2 C3 59.6(2) . . . . ?
C5 C1 C2 Fe1 -59.0(2) . . . . ?
C4 Fe1 C2 C1 81.0(2) . . . . ?
C3 Fe1 C2 C1 119.3(3) . . . . ?
C5 Fe1 C2 C1 37.0(2) . . . . ?
C7 Fe1 C2 C1 167.6(3) . . . . ?
C10 Fe1 C2 C1 -121.4(2) . . . . ?
C8 Fe1 C2 C1 -50.8(4) . . . . ?
C9 Fe1 C2 C1 -80.3(2) . . . . ?
C6 Fe1 C2 C1 -163.02(19) . . . . ?
C4 Fe1 C2 C3 -38.4(2) . . . . ?
C5 Fe1 C2 C3 -82.3(2) . . . . ?
C7 Fe1 C2 C3 48.3(4) . . . . ?
C1 Fe1 C2 C3 -119.3(3) . . . . ?
C10 Fe1 C2 C3 119.3(2) . . . . ?
C8 Fe1 C2 C3 -170.1(3) . . . . ?
C9 Fe1 C2 C3 160.36(19) . . . . ?
C6 Fe1 C2 C3 77.7(2) . . . . ?
C1 C2 C3 C4 -0.7(4) . . . . ?
Fe1 C2 C3 C4 59.2(2) . . . . ?
C1 C2 C3 Fe1 -59.9(2) . . . . ?
C4 Fe1 C3 C2 119.0(3) . . . . ?
C5 Fe1 C3 C2 80.6(2) . . . . ?
C7 Fe1 C3 C2 -160.37(19) . . . . ?
C1 Fe1 C3 C2 37.3(2) . . . . ?
C10 Fe1 C3 C2 -77.8(2) . . . . ?
C8 Fe1 C3 C2 169.5(3) . . . . ?
C9 Fe1 C3 C2 -46.9(4) . . . . ?
C6 Fe1 C3 C2 -119.3(2) . . . . ?
C2 Fe1 C3 C4 -119.0(3) . . . . ?
C5 Fe1 C3 C4 -38.3(2) . . . . ?
C7 Fe1 C3 C4 80.6(2) . . . . ?
C1 Fe1 C3 C4 -81.6(2) . . . . ?
C10 Fe1 C3 C4 163.26(19) . . . . ?
C8 Fe1 C3 C4 50.5(4) . . . . ?
C9 Fe1 C3 C4 -165.9(3) . . . . ?
C6 Fe1 C3 C4 121.7(2) . . . . ?
C2 C3 C4 C5 0.6(4) . . . . ?
Fe1 C3 C4 C5 60.3(2) . . . . ?
C2 C3 C4 Fe1 -59.7(2) . . . . ?
C3 Fe1 C4 C5 -117.8(3) . . . . ?
C2 Fe1 C4 C5 -80.4(2) . . . . ?
C7 Fe1 C4 C5 123.0(2) . . . . ?
C1 Fe1 C4 C5 -37.2(2) . . . . ?
C10 Fe1 C4 C5 -159.3(3) . . . . ?
C8 Fe1 C4 C5 80.7(2) . . . . ?
C9 Fe1 C4 C5 45.9(5) . . . . ?
C6 Fe1 C4 C5 165.94(19) . . . . ?
C2 Fe1 C4 C3 37.3(2) . . . . ?
C5 Fe1 C4 C3 117.8(3) . . . . ?
C7 Fe1 C4 C3 -119.3(2) . . . . ?
C1 Fe1 C4 C3 80.6(2) . . . . ?
C10 Fe1 C4 C3 -41.5(4) . . . . ?
C8 Fe1 C4 C3 -161.6(2) . . . . ?
C9 Fe1 C4 C3 163.7(3) . . . . ?
C6 Fe1 C4 C3 -76.3(2) . . . . ?
C2 C1 C5 C4 -0.2(4) . . . . ?
Fe1 C1 C5 C4 -59.2(2) . . . . ?
C2 C1 C5 Fe1 59.0(2) . . . . ?
C3 C4 C5 C1 -0.2(4) . . . . ?
Fe1 C4 C5 C1 59.8(2) . . . . ?
C3 C4 C5 Fe1 -60.0(2) . . . . ?
C4 Fe1 C5 C1 -119.3(3) . . . . ?
C3 Fe1 C5 C1 -80.4(2) . . . . ?
C2 Fe1 C5 C1 -37.0(2) . . . . ?
C7 Fe1 C5 C1 163.59(19) . . . . ?
C10 Fe1 C5 C1 39.5(4) . . . . ?
C8 Fe1 C5 C1 120.7(2) . . . . ?
C9 Fe1 C5 C1 77.7(2) . . . . ?
C6 Fe1 C5 C1 -156.6(3) . . . . ?
C3 Fe1 C5 C4 38.9(2) . . . . ?
C2 Fe1 C5 C4 82.3(2) . . . . ?
C7 Fe1 C5 C4 -77.1(2) . . . . ?
C1 Fe1 C5 C4 119.3(3) . . . . ?
C10 Fe1 C5 C4 158.8(3) . . . . ?
C8 Fe1 C5 C4 -120.1(2) . . . . ?
C9 Fe1 C5 C4 -163.0(2) . . . . ?
C6 Fe1 C5 C4 -37.3(5) . . . . ?
C4 Fe1 C6 C10 160.95(19) . . . . ?
C3 Fe1 C6 C10 119.20(19) . . . . ?
C2 Fe1 C6 C10 78.3(2) . . . . ?
C5 Fe1 C6 C10 -171.1(3) . . . . ?
C7 Fe1 C6 C10 -118.1(2) . . . . ?
C1 Fe1 C6 C10 49.7(4) . . . . ?
C8 Fe1 C6 C10 -80.84(18) . . . . ?
C9 Fe1 C6 C10 -37.31(17) . . . . ?
C4 Fe1 C6 C7 -80.9(2) . . . . ?
C3 Fe1 C6 C7 -122.68(19) . . . . ?
C2 Fe1 C6 C7 -163.55(18) . . . . ?
C5 Fe1 C6 C7 -53.0(4) . . . . ?
C1 Fe1 C6 C7 167.8(3) . . . . ?
C10 Fe1 C6 C7 118.1(2) . . . . ?
C8 Fe1 C6 C7 37.28(16) . . . . ?
C9 Fe1 C6 C7 80.81(17) . . . . ?
C4 Fe1 C6 C11 38.3(3) . . . . ?
C3 Fe1 C6 C11 -3.4(3) . . . . ?
C2 Fe1 C6 C11 -44.3(3) . . . . ?
C5 Fe1 C6 C11 66.3(5) . . . . ?
C7 Fe1 C6 C11 119.3(3) . . . . ?
C1 Fe1 C6 C11 -73.0(4) . . . . ?
C10 Fe1 C6 C11 -122.6(3) . . . . ?
C8 Fe1 C6 C11 156.5(3) . . . . ?
C9 Fe1 C6 C11 -159.9(3) . . . . ?
C10 C6 C7 C8 0.2(3) . . . . ?
C11 C6 C7 C8 -178.0(3) . . . . ?
Fe1 C6 C7 C8 -59.3(2) . . . . ?
C10 C6 C7 Fe1 59.53(19) . . . . ?
C11 C6 C7 Fe1 -118.7(3) . . . . ?
C4 Fe1 C7 C8 -121.5(2) . . . . ?
C3 Fe1 C7 C8 -164.92(19) . . . . ?
C2 Fe1 C7 C8 160.0(3) . . . . ?
C5 Fe1 C7 C8 -79.4(2) . . . . ?
C1 Fe1 C7 C8 -45.3(5) . . . . ?
C10 Fe1 C7 C8 81.59(18) . . . . ?
C9 Fe1 C7 C8 37.73(17) . . . . ?
C6 Fe1 C7 C8 119.9(2) . . . . ?
C4 Fe1 C7 C6 118.59(19) . . . . ?
C3 Fe1 C7 C6 75.2(2) . . . . ?
C2 Fe1 C7 C6 40.2(4) . . . . ?
C5 Fe1 C7 C6 160.69(17) . . . . ?
C1 Fe1 C7 C6 -165.2(4) . . . . ?
C10 Fe1 C7 C6 -38.28(16) . . . . ?
C8 Fe1 C7 C6 -119.9(2) . . . . ?
C9 Fe1 C7 C6 -82.15(17) . . . . ?
C6 C7 C8 C9 -0.4(3) . . . . ?
Fe1 C7 C8 C9 -59.8(2) . . . . ?
C6 C7 C8 Fe1 59.4(2) . . . . ?
C4 Fe1 C8 C9 -162.76(19) . . . . ?
C3 Fe1 C8 C9 159.1(3) . . . . ?
C2 Fe1 C8 C9 -40.0(4) . . . . ?
C5 Fe1 C8 C9 -119.6(2) . . . . ?
C7 Fe1 C8 C9 118.9(2) . . . . ?
C1 Fe1 C8 C9 -77.3(2) . . . . ?
C10 Fe1 C8 C9 37.58(17) . . . . ?
C6 Fe1 C8 C9 81.45(18) . . . . ?
C4 Fe1 C8 C7 78.3(2) . . . . ?
C3 Fe1 C8 C7 40.2(4) . . . . ?
C2 Fe1 C8 C7 -158.9(3) . . . . ?
C5 Fe1 C8 C7 121.49(19) . . . . ?
C1 Fe1 C8 C7 163.77(18) . . . . ?
C10 Fe1 C8 C7 -81.33(18) . . . . ?
C9 Fe1 C8 C7 -118.9(2) . . . . ?
C6 Fe1 C8 C7 -37.45(16) . . . . ?
C7 C8 C9 C10 0.4(3) . . . . ?
Fe1 C8 C9 C10 -59.1(2) . . . . ?
C7 C8 C9 Fe1 59.5(2) . . . . ?
C4 Fe1 C9 C8 46.5(5) . . . . ?
C3 Fe1 C9 C8 -162.0(3) . . . . ?
C2 Fe1 C9 C8 164.21(18) . . . . ?
C5 Fe1 C9 C8 80.9(2) . . . . ?
C7 Fe1 C9 C8 -37.91(17) . . . . ?
C1 Fe1 C9 C8 122.32(19) . . . . ?
C10 Fe1 C9 C8 -119.4(3) . . . . ?
C6 Fe1 C9 C8 -81.99(18) . . . . ?
C4 Fe1 C9 C10 165.9(4) . . . . ?
C3 Fe1 C9 C10 -42.6(4) . . . . ?
C2 Fe1 C9 C10 -76.4(2) . . . . ?
C5 Fe1 C9 C10 -159.70(19) . . . . ?
C7 Fe1 C9 C10 81.51(19) . . . . ?
C1 Fe1 C9 C10 -118.26(19) . . . . ?
C8 Fe1 C9 C10 119.4(3) . . . . ?
C6 Fe1 C9 C10 37.43(17) . . . . ?
C8 C9 C10 C6 -0.2(3) . . . . ?
Fe1 C9 C10 C6 -59.4(2) . . . . ?
C8 C9 C10 Fe1 59.2(2) . . . . ?
C7 C6 C10 C9 0.0(3) . . . . ?
C11 C6 C10 C9 178.1(3) . . . . ?
Fe1 C6 C10 C9 59.4(2) . . . . ?
C7 C6 C10 Fe1 -59.39(19) . . . . ?
C11 C6 C10 Fe1 118.7(3) . . . . ?
C4 Fe1 C10 C9 -167.3(3) . . . . ?
C3 Fe1 C10 C9 162.1(2) . . . . ?
C2 Fe1 C10 C9 121.21(19) . . . . ?
C5 Fe1 C10 C9 52.0(4) . . . . ?
C7 Fe1 C10 C9 -81.38(19) . . . . ?
C1 Fe1 C10 C9 80.8(2) . . . . ?
C8 Fe1 C10 C9 -37.46(18) . . . . ?
C6 Fe1 C10 C9 -119.8(3) . . . . ?
C4 Fe1 C10 C6 -47.5(4) . . . . ?
C3 Fe1 C10 C6 -78.1(2) . . . . ?
C2 Fe1 C10 C6 -118.99(18) . . . . ?
C5 Fe1 C10 C6 171.8(3) . . . . ?
C7 Fe1 C10 C6 38.41(16) . . . . ?
C1 Fe1 C10 C6 -159.38(17) . . . . ?
C8 Fe1 C10 C6 82.33(18) . . . . ?
C9 Fe1 C10 C6 119.8(3) . . . . ?
C10 C6 C11 C12 12.5(5) . . . . ?
C7 C6 C11 C12 -169.7(3) . . . . ?
Fe1 C6 C11 C12 102.4(3) . . . . ?
C6 C11 C12 C13 -176.8(3) . . . . ?
C11 C12 C13 C18 174.5(3) . . . . ?
C11 C12 C13 C14 -3.9(5) . . . . ?
C18 C13 C14 C15 -1.4(4) . . . . ?
C12 C13 C14 C15 177.0(2) . . . . ?
C13 C14 C15 C16 1.5(4) . . . . ?
C13 C14 C15 C20 -175.9(3) . . . . ?
C14 C15 C16 C17 -1.5(4) . . . . ?
C20 C15 C16 C17 176.0(3) . . . . ?
C15 C16 C17 C18 1.4(4) . . . . ?
C15 C16 C17 C19 -176.3(3) . . . . ?
C14 C13 C18 C17 1.3(4) . . . . ?
C12 C13 C18 C17 -177.2(2) . . . . ?
C16 C17 C18 C13 -1.3(4) . . . . ?
C19 C17 C18 C13 176.5(3) . . . . ?
C16 C17 C19 C32 15.3(5) . . . . ?
C18 C17 C19 C32 -162.3(3) . . . . ?
C16 C15 C20 C21 -157.4(3) . . . . ?
C14 C15 C20 C21 20.0(4) . . . . ?
C15 C20 C21 C22 178.8(3) . . . . ?
C20 C21 C22 C23 -23.2(5) . . . . ?
C20 C21 C22 C26 156.1(3) . . . . ?
C20 C21 C22 Fe2 -115.4(3) . . . . ?
C26 Fe2 C22 C23 119.1(2) . . . . ?
C25 Fe2 C22 C23 81.19(19) . . . . ?
C31 Fe2 C22 C23 -165.0(2) . . . . ?
C30 Fe2 C22 C23 160.1(4) . . . . ?
C27 Fe2 C22 C23 -122.0(2) . . . . ?
C29 Fe2 C22 C23 -45.1(4) . . . . ?
C28 Fe2 C22 C23 -79.7(2) . . . . ?
C24 Fe2 C22 C23 37.54(17) . . . . ?
C25 Fe2 C22 C26 -37.88(18) . . . . ?
C31 Fe2 C22 C26 76.0(2) . . . . ?
C30 Fe2 C22 C26 41.1(5) . . . . ?
C27 Fe2 C22 C26 118.9(2) . . . . ?
C29 Fe2 C22 C26 -164.2(4) . . . . ?
C28 Fe2 C22 C26 161.2(2) . . . . ?
C24 Fe2 C22 C26 -81.52(19) . . . . ?
C23 Fe2 C22 C26 -119.1(2) . . . . ?
C26 Fe2 C22 C21 -118.2(3) . . . . ?
C25 Fe2 C22 C21 -156.0(3) . . . . ?
C31 Fe2 C22 C21 -42.2(3) . . . . ?
C30 Fe2 C22 C21 -77.1(5) . . . . ?
C27 Fe2 C22 C21 0.7(3) . . . . ?
C29 Fe2 C22 C21 77.7(5) . . . . ?
C28 Fe2 C22 C21 43.0(3) . . . . ?
C24 Fe2 C22 C21 160.3(3) . . . . ?
C23 Fe2 C22 C21 122.8(3) . . . . ?
C26 C22 C23 C24 -1.2(3) . . . . ?
C21 C22 C23 C24 178.2(3) . . . . ?
Fe2 C22 C23 C24 -59.3(2) . . . . ?
C26 C22 C23 Fe2 58.07(19) . . . . ?
C21 C22 C23 Fe2 -122.5(3) . . . . ?
C26 Fe2 C23 C24 81.56(19) . . . . ?
C25 Fe2 C23 C24 37.51(18) . . . . ?
C31 Fe2 C23 C24 162.2(4) . . . . ?
C30 Fe2 C23 C24 -43.2(4) . . . . ?
C27 Fe2 C23 C24 -162.2(2) . . . . ?
C29 Fe2 C23 C24 -78.3(2) . . . . ?
C28 Fe2 C23 C24 -120.3(2) . . . . ?
C22 Fe2 C23 C24 119.5(2) . . . . ?
C26 Fe2 C23 C22 -37.97(17) . . . . ?
C25 Fe2 C23 C22 -82.02(18) . . . . ?
C31 Fe2 C23 C22 42.6(5) . . . . ?
C30 Fe2 C23 C22 -162.7(3) . . . . ?
C27 Fe2 C23 C22 78.3(2) . . . . ?
C29 Fe2 C23 C22 162.21(19) . . . . ?
C28 Fe2 C23 C22 120.2(2) . . . . ?
C24 Fe2 C23 C22 -119.5(2) . . . . ?
C22 C23 C24 C25 0.8(3) . . . . ?
Fe2 C23 C24 C25 -58.9(2) . . . . ?
C22 C23 C24 Fe2 59.66(19) . . . . ?
C26 Fe2 C24 C25 37.71(18) . . . . ?
C31 Fe2 C24 C25 -46.8(4) . . . . ?
C30 Fe2 C24 C25 -78.7(2) . . . . ?
C27 Fe2 C24 C25 168.8(4) . . . . ?
C29 Fe2 C24 C25 -120.3(2) . . . . ?
C28 Fe2 C24 C25 -160.94(19) . . . . ?
C23 Fe2 C24 C25 119.4(3) . . . . ?
C22 Fe2 C24 C25 81.86(19) . . . . ?
C26 Fe2 C24 C23 -81.67(18) . . . . ?
C25 Fe2 C24 C23 -119.4(3) . . . . ?
C31 Fe2 C24 C23 -166.2(3) . . . . ?
C30 Fe2 C24 C23 161.95(18) . . . . ?
C27 Fe2 C24 C23 49.4(5) . . . . ?
C29 Fe2 C24 C23 120.31(19) . . . . ?
C28 Fe2 C24 C23 79.7(2) . . . . ?
C22 Fe2 C24 C23 -37.53(16) . . . . ?
C23 C24 C25 C26 0.0(4) . . . . ?
Fe2 C24 C25 C26 -59.2(2) . . . . ?
C23 C24 C25 Fe2 59.2(2) . . . . ?
C26 Fe2 C25 C24 -119.5(3) . . . . ?
C31 Fe2 C25 C24 159.9(2) . . . . ?
C30 Fe2 C25 C24 118.8(2) . . . . ?
C27 Fe2 C25 C24 -170.1(3) . . . . ?
C29 Fe2 C25 C24 78.2(2) . . . . ?
C28 Fe2 C25 C24 49.2(4) . . . . ?
C23 Fe2 C25 C24 -37.66(17) . . . . ?
C22 Fe2 C25 C24 -81.51(18) . . . . ?
C31 Fe2 C25 C26 -80.6(2) . . . . ?
C30 Fe2 C25 C26 -121.7(2) . . . . ?
C27 Fe2 C25 C26 -50.6(4) . . . . ?
C29 Fe2 C25 C26 -162.37(18) . . . . ?
C28 Fe2 C25 C26 168.7(3) . . . . ?
C24 Fe2 C25 C26 119.5(3) . . . . ?
C23 Fe2 C25 C26 81.81(19) . . . . ?
C22 Fe2 C25 C26 37.97(17) . . . . ?
C24 C25 C26 C22 -0.7(3) . . . . ?
Fe2 C25 C26 C22 -60.5(2) . . . . ?
C24 C25 C26 Fe2 59.7(2) . . . . ?
C23 C22 C26 C25 1.2(3) . . . . ?
C21 C22 C26 C25 -178.2(3) . . . . ?
Fe2 C22 C26 C25 59.8(2) . . . . ?
C23 C22 C26 Fe2 -58.59(19) . . . . ?
C21 C22 C26 Fe2 122.0(3) . . . . ?
C31 Fe2 C26 C25 117.7(2) . . . . ?
C30 Fe2 C26 C25 76.4(2) . . . . ?
C27 Fe2 C26 C25 159.9(2) . . . . ?
C29 Fe2 C26 C25 45.0(5) . . . . ?
C28 Fe2 C26 C25 -168.5(4) . . . . ?
C24 Fe2 C26 C25 -37.42(18) . . . . ?
C23 Fe2 C26 C25 -81.28(19) . . . . ?
C22 Fe2 C26 C25 -119.0(3) . . . . ?
C25 Fe2 C26 C22 119.0(3) . . . . ?
C31 Fe2 C26 C22 -123.3(2) . . . . ?
C30 Fe2 C26 C22 -164.61(19) . . . . ?
C27 Fe2 C26 C22 -81.1(2) . . . . ?
C29 Fe2 C26 C22 164.0(3) . . . . ?
C28 Fe2 C26 C22 -49.5(5) . . . . ?
C24 Fe2 C26 C22 81.58(18) . . . . ?
C23 Fe2 C26 C22 37.72(16) . . . . ?
C26 Fe2 C27 C28 163.4(2) . . . . ?
C25 Fe2 C27 C28 -159.5(3) . . . . ?
C31 Fe2 C27 C28 -118.7(3) . . . . ?
C30 Fe2 C27 C28 -80.9(2) . . . . ?
C29 Fe2 C27 C28 -37.4(2) . . . . ?
C24 Fe2 C27 C28 40.4(5) . . . . ?
C23 Fe2 C27 C28 77.6(2) . . . . ?
C22 Fe2 C27 C28 120.1(2) . . . . ?
C26 Fe2 C27 C31 -77.9(2) . . . . ?
C25 Fe2 C27 C31 -40.8(5) . . . . ?
C30 Fe2 C27 C31 37.8(2) . . . . ?
C29 Fe2 C27 C31 81.3(2) . . . . ?
C28 Fe2 C27 C31 118.7(3) . . . . ?
C24 Fe2 C27 C31 159.0(4) . . . . ?
C23 Fe2 C27 C31 -163.7(2) . . . . ?
C22 Fe2 C27 C31 -121.2(2) . . . . ?
C31 C27 C28 C29 -0.1(4) . . . . ?
Fe2 C27 C28 C29 59.5(2) . . . . ?
C31 C27 C28 Fe2 -59.6(3) . . . . ?
C26 Fe2 C28 C29 -161.9(3) . . . . ?
C25 Fe2 C28 C29 39.4(5) . . . . ?
C31 Fe2 C28 C29 -80.8(2) . . . . ?
C30 Fe2 C28 C29 -37.3(2) . . . . ?
C27 Fe2 C28 C29 -119.1(3) . . . . ?
C24 Fe2 C28 C29 75.8(3) . . . . ?
C23 Fe2 C28 C29 118.5(2) . . . . ?
C22 Fe2 C28 C29 161.2(2) . . . . ?
C26 Fe2 C28 C27 -42.8(5) . . . . ?
C25 Fe2 C28 C27 158.6(4) . . . . ?
C31 Fe2 C28 C27 38.3(2) . . . . ?
C30 Fe2 C28 C27 81.8(2) . . . . ?
C29 Fe2 C28 C27 119.1(3) . . . . ?
C24 Fe2 C28 C27 -165.1(2) . . . . ?
C23 Fe2 C28 C27 -122.4(2) . . . . ?
C22 Fe2 C28 C27 -79.7(2) . . . . ?
C27 C28 C29 C30 0.1(4) . . . . ?
Fe2 C28 C29 C30 59.6(2) . . . . ?
C27 C28 C29 Fe2 -59.4(2) . . . . ?
C26 Fe2 C29 C28 162.3(4) . . . . ?
C25 Fe2 C29 C28 -164.3(2) . . . . ?
C31 Fe2 C29 C28 82.1(3) . . . . ?
C30 Fe2 C29 C28 119.6(3) . . . . ?
C27 Fe2 C29 C28 37.7(2) . . . . ?
C24 Fe2 C29 C28 -122.6(2) . . . . ?
C23 Fe2 C29 C28 -80.7(3) . . . . ?
C22 Fe2 C29 C28 -47.4(5) . . . . ?
C26 Fe2 C29 C30 42.7(5) . . . . ?
C25 Fe2 C29 C30 76.0(3) . . . . ?
C31 Fe2 C29 C30 -37.5(2) . . . . ?
C27 Fe2 C29 C30 -81.9(3) . . . . ?
C28 Fe2 C29 C30 -119.6(3) . . . . ?
C24 Fe2 C29 C30 117.8(2) . . . . ?
C23 Fe2 C29 C30 159.7(2) . . . . ?
C22 Fe2 C29 C30 -167.0(3) . . . . ?
C28 C29 C30 C31 -0.2(4) . . . . ?
Fe2 C29 C30 C31 59.6(2) . . . . ?
C28 C29 C30 Fe2 -59.8(2) . . . . ?
C26 Fe2 C30 C29 -163.1(2) . . . . ?
C25 Fe2 C30 C29 -121.6(2) . . . . ?
C31 Fe2 C30 C29 119.3(3) . . . . ?
C27 Fe2 C30 C29 80.8(3) . . . . ?
C28 Fe2 C30 C29 37.1(2) . . . . ?
C24 Fe2 C30 C29 -80.0(3) . . . . ?
C23 Fe2 C30 C29 -48.7(4) . . . . ?
C22 Fe2 C30 C29 166.1(3) . . . . ?
C26 Fe2 C30 C31 77.7(3) . . . . ?
C25 Fe2 C30 C31 119.1(3) . . . . ?
C27 Fe2 C30 C31 -38.5(3) . . . . ?
C29 Fe2 C30 C31 -119.3(3) . . . . ?
C28 Fe2 C30 C31 -82.1(3) . . . . ?
C24 Fe2 C30 C31 160.7(2) . . . . ?
C23 Fe2 C30 C31 -167.9(3) . . . . ?
C22 Fe2 C30 C31 46.8(5) . . . . ?
C29 C30 C31 C27 0.1(4) . . . . ?
Fe2 C30 C31 C27 59.8(2) . . . . ?
C29 C30 C31 Fe2 -59.7(2) . . . . ?
C28 C27 C31 C30 0.0(4) . . . . ?
Fe2 C27 C31 C30 -60.0(2) . . . . ?
C28 C27 C31 Fe2 60.0(2) . . . . ?
C26 Fe2 C31 C30 -120.7(2) . . . . ?
C25 Fe2 C31 C30 -78.2(3) . . . . ?
C27 Fe2 C31 C30 118.3(3) . . . . ?
C29 Fe2 C31 C30 37.4(2) . . . . ?
C28 Fe2 C31 C30 80.7(2) . . . . ?
C24 Fe2 C31 C30 -44.6(5) . . . . ?
C23 Fe2 C31 C30 165.1(4) . . . . ?
C22 Fe2 C31 C30 -162.48(19) . . . . ?
C26 Fe2 C31 C27 120.9(2) . . . . ?
C25 Fe2 C31 C27 163.5(2) . . . . ?
C30 Fe2 C31 C27 -118.3(3) . . . . ?
C29 Fe2 C31 C27 -80.9(3) . . . . ?
C28 Fe2 C31 C27 -37.7(2) . . . . ?
C24 Fe2 C31 C27 -163.0(3) . . . . ?
C23 Fe2 C31 C27 46.7(5) . . . . ?
C22 Fe2 C31 C27 79.2(3) . . . . ?
